data_7709921
loop_
_publ_author_name
'Rice, Natalie T.'
'Popov, Ivan A.'
'Carlson, Rebbeca'
'Greer, Samuel M.'
'Boggiano, Andrew C.'
'Stein, Benjamin William'
'Bacsa, John'
'Batista, Enrique R.'
'Yang, Ping'
'La Pierre, Henry Storms'

_publ_section_title
;
 Spectroscopic and Electrochemical Characterization of a Pr4+
 Imidophosphorane Complex and the Redox Chemistry of Nd3+ and Dy3+
 Complexes
;
_journal_name_full 'Dalton Transactions'
_journal_paper_doi 10.1039/D2DT00758D
_journal_year 2022
_chemical_formula_moiety 'C60 H138 Dy K N16 O P4'
_chemical_formula_sum 'C60 H138 Dy K N16 O P4'
_chemical_formula_weight 1425.34
_space_group_crystal_system monoclinic
_space_group_IT_number 15
_space_group_name_Hall '-C 2yc'
_space_group_name_H-M_alt 'C 1 2/c 1'
_atom_sites_solution_hydrogens geom
_atom_sites_solution_primary dual
_audit_creation_date 2020-09-07
_audit_creation_method
;
Olex2 1.3-dev
(compiled 2020.07.30 svn.rde3f2a17 for OlexSys, GUI svn.r6145)
;
_audit_update_record
;
2021-10-07 deposited with the CCDC.	2022-04-01 downloaded from the CCDC.
;
_cell_angle_alpha 90
_cell_angle_beta 114.536(2)
_cell_angle_gamma 90
_cell_formula_units_Z 4
_cell_length_a 22.4405(10)
_cell_length_b 15.8568(7)
_cell_length_c 25.4452(16)
_cell_measurement_reflns_used 9615
_cell_measurement_temperature 130(2)
_cell_measurement_theta_max 33.17
_cell_measurement_theta_min 2.37
_cell_volume 8236.7(7)
_computing_cell_refinement 'SAINT V8.40A (Bruker, 2019)'
_computing_data_collection 'APEX2  v2016.5-1 (Bruker, 2014)'
_computing_data_reduction 'SAINT v8.37A (Bruker, 2013)'
_computing_molecular_graphics 'Olex2 1.3-dev (Dolomanov et al., 2009)'
_computing_publication_material 'Olex2 1.3-dev (Dolomanov et al., 2009)'
_computing_structure_refinement 'SHELXL-2014 (Sheldrick, 2015)'
_computing_structure_solution 'SHELXT (Sheldrick, 2015)'
_diffrn_ambient_temperature 130(2)
_diffrn_detector_area_resol_mean 7.495
_diffrn_measured_fraction_theta_full 0.998
_diffrn_measured_fraction_theta_max 0.997
_diffrn_measurement_device_type 'Bruker D8 VENTURE diffractometer'
_diffrn_measurement_method '\f and \w scans'
_diffrn_radiation_monochromator 'multilayer mirror'
_diffrn_radiation_type MoK\a
_diffrn_radiation_wavelength 0.71073
_diffrn_reflns_av_R_equivalents 0.0486
_diffrn_reflns_av_unetI/netI 0.0277
_diffrn_reflns_Laue_measured_fraction_full 0.998
_diffrn_reflns_Laue_measured_fraction_max 0.997
_diffrn_reflns_limit_h_max 37
_diffrn_reflns_limit_h_min -37
_diffrn_reflns_limit_k_max 26
_diffrn_reflns_limit_k_min -26
_diffrn_reflns_limit_l_max 42
_diffrn_reflns_limit_l_min -37
_diffrn_reflns_number 167230
_diffrn_reflns_point_group_measured_fraction_full 0.998
_diffrn_reflns_point_group_measured_fraction_max 0.997
_diffrn_reflns_theta_full 25.242
_diffrn_reflns_theta_max 36.349
_diffrn_reflns_theta_min 2.037
_diffrn_source 'microfocus sealed tube'
_diffrn_source_current 1.4
_diffrn_source_power 0.07
_diffrn_source_voltage 50
_diffrn_standards_number 0
_exptl_absorpt_coefficient_mu 1.079
_exptl_absorpt_correction_T_max 0.7471
_exptl_absorpt_correction_T_min 0.4861
_exptl_absorpt_correction_type multi-scan
_exptl_absorpt_process_details
;
SADABS-2016/2 (Bruker,2016/2) was used for absorption correction.
wR2(int) was 0.1234 before and 0.0918 after correction.
The Ratio of minimum to maximum transmission is 0.6506.
The \l/2 correction factor is Not present.
;
_exptl_crystal_colour colourless
_exptl_crystal_colour_primary colourless
_exptl_crystal_density_diffrn 1.149
_exptl_crystal_description prism
_exptl_crystal_F_000 3052
_exptl_crystal_recrystallization_method 'The material was recrystallised from --- by as supplied'
_exptl_crystal_size_max 0.402
_exptl_crystal_size_mid 0.292
_exptl_crystal_size_min 0.275
_refine_diff_density_max 2.454
_refine_diff_density_min -1.512
_refine_diff_density_rms 0.113
_refine_ls_extinction_coef 0.00021(4)
_refine_ls_extinction_expression Fc^*^=kFc[1+0.001xFc^2^\l^3^/sin(2\q)]^-1/4^
_refine_ls_extinction_method 'SHELXL-2018/3 (Sheldrick 2018)'
_refine_ls_goodness_of_fit_ref 1.095
_refine_ls_hydrogen_treatment mixed
_refine_ls_matrix_type full
_refine_ls_number_parameters 446
_refine_ls_number_reflns 19958
_refine_ls_number_restraints 88
_refine_ls_restrained_S_all 1.102
_refine_ls_R_factor_all 0.0437
_refine_ls_R_factor_gt 0.0401
_refine_ls_shift/su_max 0.001
_refine_ls_shift/su_mean 0.000
_refine_ls_structure_factor_coef Fsqd
_refine_ls_weighting_details 'w=1/[\s^2^(Fo^2^)+(0.0346P)^2^+29.1972P] where P=(Fo^2^+2Fc^2^)/3'
_refine_ls_weighting_scheme calc
_refine_ls_wR_factor_gt 0.0998
_refine_ls_wR_factor_ref 0.1015
_reflns_Friedel_coverage 0.000
_reflns_number_gt 18518
_reflns_number_total 19958
_reflns_threshold_expression 'I > 2\s(I)'
_cod_data_source_file d2dt00758d2.cif
_cod_data_source_block ntr-04-086_130k
_cod_database_code 7709921
_shelx_shelxl_version_number 2018/3
_shelx_space_group_comment
;
The symmetry employed for this shelxl refinement is uniquely defined
by the following loop, which should always be used as a source of
symmetry information in preference to the above space-group names.
They are only intended as comments.
;
_shelx_estimated_absorpt_t_max 0.756
_shelx_estimated_absorpt_t_min 0.671
_olex2_refinement_description
;
1. Fixed Uiso
 At 1.2 times of:
  All C(H,H) groups
 At 1.5 times of:
  All C(H,H,H) groups
2. Restrained distances
 C29-C30
 1.5202 with sigma of 0.002
 C31-C29
 2.3753 with sigma of 0.002
 O1-C29
 1.42 with sigma of 0.01
 C31-C32
 1.52 with sigma of 0.01
 O1-C31
 1.42 with sigma of 0.01
 O1-C30 = O1-C32
 2.3917 with sigma of 0.01
 C5-H5C \\sim C5-H5B \\sim C6-H6C \\sim C22-H22C \\sim C22-H22B \\sim C23-H23B
\\sim C24-H24C \\sim C18-
 H18C \\sim C20-H20B
 with sigma of 0.0002
3. Uiso/Uaniso restraints and constraints
All non-hydrogen atoms have similar U: within 1A with sigma of 0.04 and sigma
for terminal atoms of 0.08 within 1A
Uanis(C31) \\sim Ueq: with sigma of 0.002 and sigma for terminal atoms of 0.004
Uiso(H6B) = Uiso(H6A)
Uiso(H26B) = Uiso(H26A) = Uiso(H26C)
4. Rigid body (RIGU) restrains
 C1, N1
 with sigma for 1-2 distances of 0.0002 and sigma for 1-3 distances of 0.0002
 C1, C2
 with sigma for 1-2 distances of 0.0002 and sigma for 1-3 distances of 0.0002
 C2, N2
 with sigma for 1-2 distances of 0.0002 and sigma for 1-3 distances of 0.0002
 C3, C5
 with sigma for 1-2 distances of 0.0004 and sigma for 1-3 distances of 0.0004
 C3, C6
 with sigma for 1-2 distances of 0.0004 and sigma for 1-3 distances of 0.0004
 N1, C3
 with sigma for 1-2 distances of 0.0004 and sigma for 1-3 distances of 0.0004
 C3, C4
 with sigma for 1-2 distances of 0.0004 and sigma for 1-3 distances of 0.0004
 C15, H6C
 with sigma for 1-2 distances of 0.0002 and sigma for 1-3 distances of 0.0002
 N6, H6C
 with sigma for 1-2 distances of 0.0002 and sigma for 1-3 distances of 0.0002
 C7, C10
 with sigma for 1-2 distances of 0.0004 and sigma for 1-3 distances of 0.0004
 C7, C9
 with sigma for 1-2 distances of 0.0002 and sigma for 1-3 distances of 0.0002
 C7, C8
 with sigma for 1-2 distances of 0.0002 and sigma for 1-3 distances of 0.0002
 N2, C7
 with sigma for 1-2 distances of 0.0004 and sigma for 1-3 distances of 0.0004
 C11, C12
 with sigma for 1-2 distances of 0.0002 and sigma for 1-3 distances of 0.0002
 C13, C14
 with sigma for 1-2 distances of 0.0002 and sigma for 1-3 distances of 0.0002
 N5, C15
 with sigma for 1-2 distances of 0.0002 and sigma for 1-3 distances of 0.0002
 H20C, C21, H23C, H24A, H22C, N6
 with sigma for 1-2 distances of 0.0006 and sigma for 1-3 distances of 0.0006
 C29, C30
 with sigma for 1-2 distances of 0.0005 and sigma for 1-3 distances of 0.0005
 O1, C29
 with sigma for 1-2 distances of 0.001 and sigma for 1-3 distances of 0.001
 C31, C32
 with sigma for 1-2 distances of 0.0002 and sigma for 1-3 distances of 0.0002
 O1, C31
 with sigma for 1-2 distances of 0.0005 and sigma for 1-3 distances of 0.0005
5. Others
 Fixed Sof: C30(0.5) H30A(0.5) H30B(0.5) H30C(0.5) C29(0.5) H29A(0.5)
 H29B(0.5) C31(0.5) H31A(0.5) H31B(0.5) C32(0.5) H32A(0.5) H32B(0.5) H32C(0.5)
 O1(0.5)
6.a Secondary CH2 refined with riding coordinates:
 C29(H29A,H29B), C31(H31A,H31B)
6.b Secondary CH2 refined with riding coordinates and stretchable bonds:
 C1(H1A,H1B), C2(H2A,H2B), C11(H11A,H11B), C13(H13A,H13B), C15(H15A,H15B),
 C16(H16A,H16B), C27(H27A,H27B), C25(H25A,H25B)
6.c Idealised Me refined with riding coordinates and stretchable bonds:
 C4(H4A,H4B,H4C), C5(H5A,H5B,H5C), C6(H6A,H6B,H6C), C8(H8A,H8B,H8C), C9(H9A,
 H9B,H9C), C10(H10A,H10B,H10C), C12(H12A,H12B,H12C), C22(H22A,H22B,H22C),
 C23(H23A,H23B,H23C), C24(H24A,H24B,H24C), C26(H26A,H26B,H26C), C18(H18A,H18B,
 H18C), C20(H20A,H20B,H20C)
6.d Idealised Me refined as rotating group:
 C14(H14A,H14B,H14C), C19(H19A,H19B,H19C), C28(H28A,H28B,H28C), C30(H30A,H30B,
 H30C), C32(H32A,H32B,H32C)
;
_smtbx_masks_void_probe_radius 0.6
_smtbx_masks_void_truncation_radius 1.2
_olex2_diffrn_ambient_temperature_device 'Oxford Cryosystems'
_olex2_exptl_crystal_mounting_method 'The crystal was mounted on a loop with paratone'
_olex2_submission_special_instructions 'No special instructions were received'

loop_
_space_group_symop_operation_xyz
'x, y, z'
'-x, y, -z+1/2'
'x+1/2, y+1/2, z'
'-x+1/2, y+1/2, -z+1/2'
'-x, -y, -z'
'x, -y, z-1/2'
'-x+1/2, -y+1/2, -z'
'x+1/2, -y+1/2, z-1/2'

loop_
_atom_site_label
_atom_site_type_symbol
_atom_site_fract_x
_atom_site_fract_y
_atom_site_fract_z
_atom_site_U_iso_or_equiv
_atom_site_adp_type
_atom_site_occupancy
_atom_site_site_symmetry_order
_atom_site_calc_flag
_atom_site_refinement_flags_posn
_atom_site_refinement_flags_adp
_atom_site_refinement_flags_occupancy
_atom_site_disorder_assembly
_atom_site_disorder_group
C1 C 0.31596(17) 0.41634(16) 0.18935(13) 0.0414(6) Uani 1 1 d . . . . .
H1A H 0.3472(9) 0.3893(8) 0.1804(3) 0.050 Uiso 1 1 calc R U . . .
H1B H 0.2753(11) 0.3933(7) 0.1670(6) 0.050 Uiso 1 1 calc R U . . .
C2 C 0.33168(14) 0.40639(15) 0.25253(13) 0.0369(5) Uani 1 1 d . . . . .
H2A H 0.2892(10) 0.4124(2) 0.2599(2) 0.044 Uiso 1 1 calc R U . . .
H2B H 0.3528(5) 0.3472(14) 0.2676(4) 0.044 Uiso 1 1 calc R U . . .
C3 C 0.30732(11) 0.53089(15) 0.11987(10) 0.0292(3) Uani 1 1 d . . . . .
C4 C 0.24468(16) 0.4897(2) 0.07597(13) 0.0471(7) Uani 1 1 d . . . . .
H4A H 0.2312(4) 0.5179(7) 0.0389(8) 0.052(11) Uiso 1 1 calc R . . . .
H4B H 0.2102(8) 0.4946(2) 0.0894(3) 0.067(13) Uiso 1 1 calc R . . . .
H4C H 0.2529(2) 0.4306(13) 0.07169(17) 0.065(13) Uiso 1 1 calc R . . . .
C5 C 0.30120(13) 0.62596(16) 0.11233(10) 0.0334(4) Uani 1 1 d D . . . .
H5A H 0.34228(15) 0.65120(17) 0.13359(11) 0.106(19) Uiso 1 1 calc R . . . .
H5B H 0.27059(14) 0.64620(17) 0.12583(11) 0.054(11) Uiso 1 1 calc DR . . . .
H5C H 0.28692(13) 0.63949(16) 0.07290(13) 0.061(12) Uiso 1 1 calc DR . . . .
C6 C 0.36626(18) 0.5014(2) 0.10834(17) 0.0519(8) Uani 1 1 d D . . . .
H6A H 0.40451(19) 0.5288(2) 0.13410(17) 0.078 Uiso 1 1 calc R U . . .
H6B H 0.35891(18) 0.5147(2) 0.07004(18) 0.078 Uiso 1 1 calc R U . . .
H6C H 0.37140(18) 0.4426(3) 0.11384(17) 0.078 Uiso 1 1 calc DR U . . .
C7 C 0.40468(12) 0.47310(17) 0.34506(11) 0.0340(4) Uani 1 1 d . . . . .
C8 C 0.44640(18) 0.5511(2) 0.37063(13) 0.0524(8) Uani 1 1 d . . . . .
H8A H 0.4166(7) 0.6048(13) 0.3592(3) 0.079 Uiso 1 1 calc R U . . .
H8B H 0.4823(9) 0.5563(3) 0.3546(4) 0.079 Uiso 1 1 calc R U . . .
H8C H 0.4690(6) 0.5457(3) 0.4157(11) 0.079 Uiso 1 1 calc R U . . .
C9 C 0.35199(15) 0.4644(3) 0.36753(15) 0.0538(9) Uani 1 1 d . . . . .
H9A H 0.3722(5) 0.4591(3) 0.4089(11) 0.081 Uiso 1 1 calc R U . . .
H9B H 0.3260(7) 0.4150(13) 0.3510(4) 0.081 Uiso 1 1 calc R U . . .
H9C H 0.3243(7) 0.5135(13) 0.3569(3) 0.081 Uiso 1 1 calc R U . . .
C10 C 0.45232(19) 0.3976(3) 0.36829(17) 0.0591(10) Uani 1 1 d . . . . .
H10A H 0.4866(10) 0.4028(3) 0.3560(4) 0.089 Uiso 1 1 calc R U . . .
H10B H 0.4293(6) 0.3466(14) 0.3539(4) 0.089 Uiso 1 1 calc R U . . .
H10C H 0.4702(5) 0.3972(3) 0.4092(11) 0.089 Uiso 1 1 calc R U . . .
C11 C 0.24166(11) 0.59232(17) 0.24028(13) 0.0354(5) Uani 1 1 d . . . . .
H11A H 0.23830(14) 0.59083(18) 0.2745(9) 0.043 Uiso 1 1 calc R U . . .
H11B H 0.23715(16) 0.5389(14) 0.2267(4) 0.043 Uiso 1 1 calc R U . . .
C12 C 0.18572(15) 0.6452(3) 0.19812(17) 0.0547(8) Uani 1 1 d . . . . .
H12A H 0.1438(10) 0.6228(6) 0.19572(19) 0.082 Uiso 1 1 calc R U . . .
H12B H 0.18633(15) 0.6430(3) 0.1597(10) 0.082 Uiso 1 1 calc R U . . .
H12C H 0.19085(19) 0.7040(15) 0.2117(4) 0.082 Uiso 1 1 calc R U . . .
C13 C 0.32183(15) 0.70738(19) 0.2739(2) 0.0539(8) Uani 1 1 d . . . . .
H13A H 0.2953(8) 0.7481(13) 0.2436(10) 0.065 Uiso 1 1 calc R U . . .
H13B H 0.3687(14) 0.7194(4) 0.2839(3) 0.065 Uiso 1 1 calc R U . . .
C14 C 0.3085(2) 0.7220(3) 0.3280(2) 0.0774(12) Uani 1 1 d . . . . .
H14A H 0.322390 0.779048 0.342837 0.116 Uiso 1 1 calc R U . . .
H14B H 0.333025 0.680634 0.357755 0.116 Uiso 1 1 calc R U . . .
H14C H 0.261523 0.715601 0.317781 0.116 Uiso 1 1 calc R U . . .
C15 C 0.66631(12) 0.81126(19) 0.48003(11) 0.0361(5) Uani 1 1 d . . . . .
H15A H 0.6905(6) 0.7588(12) 0.4985(5) 0.027(7) Uiso 1 1 calc R . . . .
H15B H 0.6732(2) 0.8541(10) 0.5108(7) 0.046(10) Uiso 1 1 calc R . . . .
C16 C 0.68967(11) 0.84480(18) 0.43593(12) 0.0346(5) Uani 1 1 d . . . . .
H16A H 0.7267(11) 0.8793(10) 0.4537(5) 0.067(13) Uiso 1 1 calc R . . . .
H16B H 0.7001(3) 0.8004(13) 0.4168(6) 0.057(12) Uiso 1 1 calc R . . . .
C17 C 0.56528(12) 0.74222(15) 0.47695(9) 0.0296(4) Uani 1 1 d . . . . .
C19 C 0.58607(19) 0.7728(2) 0.53969(12) 0.0484(7) Uani 1 1 d . . . . .
H19A H 0.632513 0.760073 0.562312 0.073 Uiso 1 1 calc R U . . .
H19B H 0.559732 0.744024 0.556779 0.073 Uiso 1 1 calc R U . . .
H19C H 0.579143 0.833844 0.539805 0.073 Uiso 1 1 calc R U . . .
C21 C 0.64547(11) 0.94073(17) 0.35056(10) 0.0319(5) Uani 1 1 d . . . . .
C22 C 0.58192(14) 0.98192(19) 0.30908(11) 0.0386(5) Uani 1 1 d D . . . .
H22A H 0.59037(14) 1.0162(2) 0.28269(13) 0.051(11) Uiso 1 1 calc R . . . .
H22B H 0.56468(14) 1.0152(2) 0.33015(12) 0.050(11) Uiso 1 1 calc DR . . . .
H22C H 0.55142(15) 0.9398(2) 0.28876(12) 0.037(9) Uiso 1 1 calc DR . . . .
C23 C 0.69606(15) 1.0109(2) 0.38070(14) 0.0458(7) Uani 1 1 d D . . . .
H23A H 0.69409(15) 1.0521(2) 0.35336(15) 0.083(16) Uiso 1 1 calc R . . . .
H23B H 0.73844(18) 0.9874(2) 0.39723(14) 0.051(11) Uiso 1 1 calc DR . . . .
H23C H 0.68648(15) 1.0359(2) 0.40990(15) 0.039(9) Uiso 1 1 calc R . . . .
C24 C 0.67064(15) 0.8826(3) 0.31569(14) 0.0500(8) Uani 1 1 d D . . . .
H24A H 0.71501(18) 0.8694(3) 0.33806(14) 0.075 Uiso 1 1 calc R U . . .
H24B H 0.66658(15) 0.9103(3) 0.28159(15) 0.075 Uiso 1 1 calc R U . . .
H24C H 0.64574(16) 0.8325(3) 0.30610(14) 0.075 Uiso 1 1 calc DR U . . .
C26 C 0.39623(14) 0.9409(2) 0.36654(16) 0.0458(7) Uani 1 1 d . . . . .
H26A H 0.3571(11) 0.9333(3) 0.3366(8) 0.084(9) Uiso 1 1 calc R . . . .
H26B H 0.39726(14) 0.9920(14) 0.3824(5) 0.084(9) Uiso 1 1 calc R . . . .
H26C H 0.4023(2) 0.9006(11) 0.3932(8) 0.084(9) Uiso 1 1 calc R . . . .
C27 C 0.53729(13) 0.96786(15) 0.44259(10) 0.0310(4) Uani 1 1 d . . . . .
H27A H 0.5813(10) 0.9473(5) 0.4697(6) 0.034(8) Uiso 1 1 calc R . . . .
H27B H 0.5070(7) 0.9602(2) 0.4618(4) 0.028(7) Uiso 1 1 calc R . . . .
C28 C 0.54213(18) 1.06215(18) 0.43189(15) 0.0469(7) Uani 1 1 d . . . . .
H28A H 0.556097 1.092794 0.468522 0.070 Uiso 1 1 calc R U . . .
H28B H 0.499216 1.083041 0.404840 0.070 Uiso 1 1 calc R U . . .
H28C H 0.574169 1.070945 0.415475 0.070 Uiso 1 1 calc R U . . .
K1 K 0.500000 0.46847(4) 0.250000 0.02972(13) Uani 1 2 d S T P . .
N1 N 0.42282(8) 0.61074(11) 0.24333(8) 0.0226(3) Uani 1 1 d . . . . .
N2 N 0.31594(9) 0.50619(12) 0.17868(9) 0.0280(3) Uani 1 1 d . . . . .
N3 N 0.37752(10) 0.47326(12) 0.28116(9) 0.0288(4) Uani 1 1 d . . . . .
N4 N 0.30697(8) 0.62248(11) 0.25032(9) 0.0266(3) Uani 1 1 d . . . . .
N5 N 0.52886(8) 0.78741(11) 0.32814(7) 0.0216(3) Uani 1 1 d . . . . .
N6 N 0.59724(9) 0.79381(12) 0.44813(7) 0.0257(3) Uani 1 1 d . . . . .
N7 N 0.63410(8) 0.89343(12) 0.39571(8) 0.0238(3) Uani 1 1 d . . . . .
N8 N 0.51420(8) 0.91588(11) 0.39036(7) 0.0224(3) Uani 1 1 d . . . . .
P1 P 0.36226(2) 0.56257(3) 0.23912(2) 0.01994(8) Uani 1 1 d . . . . .
P2 P 0.56276(2) 0.84054(3) 0.38251(2) 0.01700(8) Uani 1 1 d . . . . .
Dy1 Dy 0.500000 0.70685(2) 0.250000 0.01233(3) Uani 1 2 d S T P . .
C18 C 0.58650(16) 0.65055(18) 0.47794(13) 0.0427(6) Uani 1 1 d D . . . .
H18A H 0.63258(18) 0.64721(18) 0.49590(14) 0.064 Uiso 1 1 calc R U . . .
H18B H 0.57138(16) 0.63015(18) 0.43979(15) 0.064 Uiso 1 1 calc R U . . .
H18C H 0.56864(16) 0.61769(19) 0.49874(14) 0.064 Uiso 1 1 calc DR U . . .
C20 C 0.49121(13) 0.74820(18) 0.44571(12) 0.0371(5) Uani 1 1 d D . . . .
H20A H 0.47186(14) 0.7078(2) 0.46094(13) 0.056 Uiso 1 1 calc R U . . .
H20B H 0.47827(13) 0.73787(18) 0.40600(15) 0.056 Uiso 1 1 calc DR U . . .
H20C H 0.47753(14) 0.8026(2) 0.45080(12) 0.056 Uiso 1 1 calc R U . . .
C25 C 0.45047(11) 0.93537(15) 0.34535(11) 0.0295(4) Uani 1 1 d . . . . .
H25A H 0.4389(3) 0.8922(11) 0.3156(8) 0.040(9) Uiso 1 1 calc R . . . .
H25B H 0.45308(13) 0.9889(14) 0.3278(5) 0.059(12) Uiso 1 1 calc R . . . .
C30 C 0.6137(5) 0.2142(5) 0.3228(6) 0.107(5) Uani 0.5 1 d D . P A -1
H30A H 0.598389 0.159783 0.303646 0.161 Uiso 0.5 1 calc R U P A -1
H30B H 0.645245 0.204568 0.362800 0.161 Uiso 0.5 1 calc R U P A -1
H30C H 0.634866 0.245913 0.302233 0.161 Uiso 0.5 1 calc R U P A -1
C29 C 0.5558(4) 0.2641(6) 0.3226(4) 0.088(3) Uani 0.5 1 d D . P A -1
H29A H 0.531316 0.229699 0.339472 0.105 Uiso 0.5 1 calc R U P A -1
H29B H 0.571514 0.315698 0.346168 0.105 Uiso 0.5 1 calc R U P A -1
C31 C 0.4712(5) 0.2176(6) 0.2345(4) 0.090(2) Uani 0.5 1 d D U P A -1
H31A H 0.438964 0.207972 0.251156 0.108 Uiso 0.5 1 calc R U P A -1
H31B H 0.497458 0.165623 0.239845 0.108 Uiso 0.5 1 calc R U P A -1
C32 C 0.4361(7) 0.2368(7) 0.1716(4) 0.095(4) Uani 0.5 1 d D . P A -1
H32A H 0.466280 0.230393 0.153047 0.142 Uiso 0.5 1 calc R U P A -1
H32B H 0.419574 0.294788 0.166619 0.142 Uiso 0.5 1 calc R U P A -1
H32C H 0.399246 0.197678 0.153946 0.142 Uiso 0.5 1 calc R U P A -1
O1 O 0.5134(4) 0.2865(3) 0.2639(4) 0.0780(18) Uani 0.5 1 d D . P A -1

loop_
_atom_site_aniso_label
_atom_site_aniso_U_11
_atom_site_aniso_U_22
_atom_site_aniso_U_33
_atom_site_aniso_U_23
_atom_site_aniso_U_13
_atom_site_aniso_U_12
C1 0.0590(16) 0.0216(9) 0.0457(10) -0.0012(8) 0.0237(10) -0.0158(10)
C2 0.0447(13) 0.0230(9) 0.0463(10) 0.0032(8) 0.0222(9) -0.0108(9)
C3 0.0276(8) 0.0314(8) 0.0273(8) 0.0001(7) 0.0102(6) -0.0045(6)
C4 0.0462(14) 0.0481(16) 0.0360(12) -0.0094(11) 0.0062(10) -0.0174(12)
C5 0.0333(10) 0.0323(8) 0.0264(9) 0.0047(7) 0.0043(8) -0.0029(8)
C6 0.0539(16) 0.0559(18) 0.0628(19) 0.0218(15) 0.0410(16) 0.0148(13)
C7 0.0281(8) 0.0403(10) 0.0330(10) 0.0140(8) 0.0122(7) -0.0001(6)
C8 0.0564(17) 0.0557(13) 0.0333(12) 0.0097(10) 0.0070(11) -0.0181(12)
C9 0.0344(11) 0.087(3) 0.0442(15) 0.0164(16) 0.0205(11) -0.0008(13)
C10 0.0548(18) 0.070(2) 0.0560(19) 0.0332(17) 0.0261(16) 0.0278(16)
C11 0.0202(8) 0.0347(11) 0.0544(13) 0.0004(9) 0.0184(8) -0.0047(7)
C12 0.0277(10) 0.067(2) 0.0653(18) 0.0111(15) 0.0155(11) 0.0080(11)
C13 0.0347(13) 0.0317(12) 0.097(2) -0.0224(14) 0.0294(14) -0.0077(10)
C14 0.057(2) 0.079(3) 0.100(2) -0.0335(19) 0.0359(19) -0.004(2)
C15 0.0236(9) 0.0455(13) 0.0266(10) -0.0016(9) -0.0020(8) 0.0014(9)
C16 0.0168(8) 0.0410(12) 0.0392(12) -0.0061(10) 0.0049(8) 0.0000(8)
C17 0.0376(11) 0.0294(10) 0.0212(8) 0.0041(7) 0.0116(8) 0.0058(8)
C19 0.072(2) 0.0503(16) 0.0243(10) 0.0008(10) 0.0211(12) -0.0027(15)
C21 0.0283(9) 0.0459(13) 0.0274(9) -0.0088(9) 0.0175(8) -0.0131(9)
C22 0.0421(13) 0.0463(14) 0.0308(11) 0.0047(10) 0.0187(10) -0.0098(11)
C23 0.0422(14) 0.0558(17) 0.0454(15) -0.0077(13) 0.0240(12) -0.0257(13)
C24 0.0394(13) 0.081(2) 0.0415(14) -0.0232(15) 0.0283(12) -0.0141(14)
C26 0.0305(12) 0.0493(16) 0.0649(19) 0.0099(14) 0.0270(13) 0.0123(11)
C27 0.0404(12) 0.0285(10) 0.0302(10) -0.0099(8) 0.0208(9) -0.0016(8)
C28 0.067(2) 0.0287(12) 0.0573(18) -0.0153(12) 0.0385(16) -0.0087(12)
K1 0.0301(3) 0.0162(2) 0.0440(4) 0.000 0.0164(3) 0.000
N1 0.0158(6) 0.0217(7) 0.0300(8) 0.0043(6) 0.0093(6) -0.0050(5)
N2 0.0280(8) 0.0230(8) 0.0304(8) -0.0007(6) 0.0095(7) -0.0101(6)
N3 0.0290(8) 0.0212(7) 0.0349(9) 0.0090(7) 0.0120(7) -0.0046(6)
N4 0.0187(7) 0.0211(7) 0.0407(10) -0.0006(7) 0.0129(7) -0.0029(5)
N5 0.0210(6) 0.0243(7) 0.0170(6) -0.0069(5) 0.0055(5) 0.0006(5)
N6 0.0211(7) 0.0332(9) 0.0176(6) 0.0027(6) 0.0029(5) 0.0023(6)
N7 0.0174(6) 0.0313(8) 0.0226(7) -0.0053(6) 0.0083(5) -0.0032(6)
N8 0.0213(7) 0.0249(7) 0.0220(7) -0.0051(6) 0.0100(6) 0.0033(5)
P1 0.01538(17) 0.01652(19) 0.0275(2) 0.00404(16) 0.00846(16) -0.00326(14)
P2 0.01488(17) 0.02019(19) 0.01589(17) -0.00336(14) 0.00635(14) 0.00070(14)
Dy1 0.01102(4) 0.01170(4) 0.01478(4) 0.000 0.00587(3) 0.000
C18 0.0471(15) 0.0310(12) 0.0419(14) 0.0072(10) 0.0104(12) 0.0077(11)
C20 0.0373(12) 0.0390(13) 0.0417(13) 0.0130(10) 0.0232(10) 0.0036(10)
C25 0.0243(9) 0.0289(10) 0.0348(10) 0.0023(8) 0.0120(8) 0.0091(7)
C30 0.114(7) 0.031(3) 0.204(16) 0.003(5) 0.092(9) 0.000(4)
C29 0.100(6) 0.044(5) 0.135(7) 0.016(5) 0.065(5) 0.006(4)
C31 0.092(3) 0.077(3) 0.096(3) -0.0061(18) 0.0339(18) -0.0104(18)
C32 0.126(10) 0.050(6) 0.096(3) -0.011(3) 0.034(3) 0.002(6)
O1 0.084(4) 0.037(2) 0.130(6) 0.004(3) 0.060(3) -0.001(2)

loop_
_atom_type_symbol
_atom_type_description
_atom_type_scat_dispersion_real
_atom_type_scat_dispersion_imag
_atom_type_scat_source
C C 0.0021 0.0016 'International Tables Vol C Tables 4.2.6.8 and 6.1.1.4'
H H 0.0000 0.0000 'International Tables Vol C Tables 4.2.6.8 and 6.1.1.4'
Dy Dy -0.1892 4.4098 'International Tables Vol C Tables 4.2.6.8 and 6.1.1.4'
K K 0.1803 0.2504 'International Tables Vol C Tables 4.2.6.8 and 6.1.1.4'
N N 0.0041 0.0033 'International Tables Vol C Tables 4.2.6.8 and 6.1.1.4'
O O 0.0079 0.0061 'International Tables Vol C Tables 4.2.6.8 and 6.1.1.4'
P P 0.0907 0.0946 'International Tables Vol C Tables 4.2.6.8 and 6.1.1.4'

loop_
_exptl_crystal_face_index_h
_exptl_crystal_face_index_k
_exptl_crystal_face_index_l
_exptl_crystal_face_perp_dist
1.00 -1.00 -1.00 0.1480
-1.00 1.00 1.00 0.1440
0.00 1.00 1.00 0.1470
0.00 -1.00 -1.00 0.1690
1.00 1.00 0.00 0.1470
-1.00 -1.00 0.00 0.1670
0.00 1.00 0.00 0.1390
-1.00 -1.00 1.00 0.1350
1.00 1.00 -1.00 0.1310
-1.00 1.00 0.00 0.1490
0.00 0.00 1.00 0.1570
0.00 0.00 -1.00 0.2070
-1.00 0.00 -1.00 0.2100
1.00 0.00 1.00 0.1850
-1.00 1.00 2.00 0.1610
1.00 -1.00 -2.00 0.1420
0.00 -2.00 -1.00 0.1490
-1.00 0.00 1.00 0.1530
1.00 0.00 -1.00 0.1340
2.00 2.00 1.00 0.1500
-2.00 -1.00 0.00 0.1810
2.00 1.00 0.00 0.1640
1.00 2.00 2.00 0.1500
-2.00 0.00 1.00 0.1580
-1.00 0.00 0.00 0.1760
2.00 -1.00 -2.00 0.1410
-2.00 1.00 -1.00 0.1710
-2.00 2.00 -1.00 0.1490
2.00 -2.00 1.00 0.1540
-1.00 2.00 -2.00 0.1460
1.00 -2.00 2.00 0.1430
0.00 1.00 -2.00 0.1450
0.00 -1.00 2.00 0.1470
1.00 -2.00 1.00 0.1370
-1.00 0.00 2.00 0.1370
1.00 0.00 -2.00 0.1370
0.00 2.00 -1.00 0.1240
0.00 -2.00 1.00 0.1280
-1.00 -1.00 2.00 0.1420
1.00 1.00 -2.00 0.1350

loop_
_geom_angle_atom_site_label_1
_geom_angle_atom_site_label_2
_geom_angle_atom_site_label_3
_geom_angle
_geom_angle_site_symmetry_1
_geom_angle_site_symmetry_3
_geom_angle_publ_flag
H1A C1 H1B 108.6 . . ?
C2 C1 H1A 110.4 . . ?
C2 C1 H1B 110.4 . . ?
N2 C1 H1A 110.4 . . ?
N2 C1 H1B 110.4 . . ?
N2 C1 C2 106.5(2) . . ?
C1 C2 H2A 110.7 . . ?
C1 C2 H2B 110.7 . . ?
H2A C2 H2B 108.8 . . ?
N3 C2 C1 105.28(19) . . ?
N3 C2 H2A 110.7 . . ?
N3 C2 H2B 110.7 . . ?
C4 C3 C6 109.4(3) . . ?
C5 C3 C4 108.9(2) . . ?
C5 C3 C6 108.5(2) . . ?
N2 C3 C4 108.7(2) . . ?
N2 C3 C5 110.9(2) . . ?
N2 C3 C6 110.5(2) . . ?
C3 C4 H4A 109.5 . . ?
C3 C4 H4B 109.5 . . ?
C3 C4 H4C 109.5 . . ?
H4A C4 H4B 109.5 . . ?
H4A C4 H4C 109.5 . . ?
H4B C4 H4C 109.5 . . ?
C3 C5 H5A 109.5 . . ?
C3 C5 H5B 109.5 . . ?
C3 C5 H5C 109.5 . . ?
H5A C5 H5B 109.5 . . ?
H5A C5 H5C 109.5 . . ?
H5B C5 H5C 109.5 . . ?
C3 C6 H6A 109.5 . . ?
C3 C6 H6B 109.5 . . ?
C3 C6 H6C 109.5 . . ?
H6A C6 H6B 109.5 . . ?
H6A C6 H6C 109.5 . . ?
H6B C6 H6C 109.5 . . ?
C8 C7 C10 105.1(3) . . ?
C9 C7 C8 110.5(3) . . ?
C9 C7 C10 107.9(2) . . ?
N3 C7 C8 111.5(2) . . ?
N3 C7 C9 112.6(2) . . ?
N3 C7 C10 108.9(3) . . ?
C7 C8 H8A 109.5 . . ?
C7 C8 H8B 109.5 . . ?
C7 C8 H8C 109.5 . . ?
H8A C8 H8B 109.5 . . ?
H8A C8 H8C 109.5 . . ?
H8B C8 H8C 109.5 . . ?
C7 C9 H9A 109.5 . . ?
C7 C9 H9B 109.5 . . ?
C7 C9 H9C 109.5 . . ?
H9A C9 H9B 109.5 . . ?
H9A C9 H9C 109.5 . . ?
H9B C9 H9C 109.5 . . ?
C7 C10 H10A 109.5 . . ?
C7 C10 H10B 109.5 . . ?
C7 C10 H10C 109.5 . . ?
H10A C10 H10B 109.5 . . ?
H10A C10 H10C 109.5 . . ?
H10B C10 H10C 109.5 . . ?
H11A C11 H11B 107.6 . . ?
C12 C11 H11A 108.6 . . ?
C12 C11 H11B 108.6 . . ?
N4 C11 H11A 108.6 . . ?
N4 C11 H11B 108.6 . . ?
N4 C11 C12 114.7(2) . . ?
C11 C12 H12A 109.5 . . ?
C11 C12 H12B 109.5 . . ?
C11 C12 H12C 109.5 . . ?
H12A C12 H12B 109.5 . . ?
H12A C12 H12C 109.5 . . ?
H12B C12 H12C 109.5 . . ?
H13A C13 H13B 107.6 . . ?
C14 C13 H13A 108.7 . . ?
C14 C13 H13B 108.7 . . ?
N4 C13 H13A 108.7 . . ?
N4 C13 H13B 108.7 . . ?
N4 C13 C14 114.3(3) . . ?
C13 C14 H14A 109.5 . . ?
C13 C14 H14B 109.5 . . ?
C13 C14 H14C 109.5 . . ?
H14A C14 H14B 109.5 . . ?
H14A C14 H14C 109.5 . . ?
H14B C14 H14C 109.5 . . ?
H15A C15 H15B 108.7 . . ?
C16 C15 H15A 110.6 . . ?
C16 C15 H15B 110.6 . . ?
N6 C15 H15A 110.6 . . ?
N6 C15 H15B 110.6 . . ?
N6 C15 C16 105.71(19) . . ?
C15 C16 H16A 110.9 . . ?
C15 C16 H16B 110.9 . . ?
H16A C16 H16B 108.9 . . ?
N7 C16 C15 104.25(18) . . ?
N7 C16 H16A 110.9 . . ?
N7 C16 H16B 110.9 . . ?
N6 C17 C19 109.9(2) . . ?
N6 C17 C18 109.0(2) . . ?
N6 C17 C20 111.04(18) . . ?
C18 C17 C19 108.9(2) . . ?
C20 C17 C19 108.5(2) . . ?
C20 C17 C18 109.5(2) . . ?
C17 C19 H19A 109.5 . . ?
C17 C19 H19B 109.5 . . ?
C17 C19 H19C 109.5 . . ?
H19A C19 H19B 109.5 . . ?
H19A C19 H19C 109.5 . . ?
H19B C19 H19C 109.5 . . ?
C22 C21 C23 108.5(3) . . ?
C22 C21 C24 108.6(2) . . ?
C24 C21 C23 110.3(2) . . ?
N7 C21 C22 109.96(18) . . ?
N7 C21 C23 107.88(19) . . ?
N7 C21 C24 111.5(2) . . ?
C21 C22 H22A 109.5 . . ?
C21 C22 H22B 109.5 . . ?
C21 C22 H22C 109.5 . . ?
H22A C22 H22B 109.5 . . ?
H22A C22 H22C 109.5 . . ?
H22B C22 H22C 109.5 . . ?
C21 C23 H23A 109.5 . . ?
C21 C23 H23B 109.5 . . ?
C21 C23 H23C 109.5 . . ?
H23A C23 H23B 109.5 . . ?
H23A C23 H23C 109.5 . . ?
H23B C23 H23C 109.5 . . ?
C21 C24 H24A 109.5 . . ?
C21 C24 H24B 109.5 . . ?
C21 C24 H24C 109.5 . . ?
H24A C24 H24B 109.5 . . ?
H24A C24 H24C 109.5 . . ?
H24B C24 H24C 109.5 . . ?
H26A C26 H26B 109.5 . . ?
H26A C26 H26C 109.5 . . ?
H26B C26 H26C 109.5 . . ?
C25 C26 H26A 109.5 . . ?
C25 C26 H26B 109.5 . . ?
C25 C26 H26C 109.5 . . ?
H27A C27 H27B 107.6 . . ?
C28 C27 H27A 108.7 . . ?
C28 C27 H27B 108.7 . . ?
N8 C27 H27A 108.7 . . ?
N8 C27 H27B 108.7 . . ?
N8 C27 C28 114.4(2) . . ?
C27 C28 H28A 109.5 . . ?
C27 C28 H28B 109.5 . . ?
C27 C28 H28C 109.5 . . ?
H28A C28 H28B 109.5 . . ?
H28A C28 H28C 109.5 . . ?
H28B C28 H28C 109.5 . . ?
N1 K1 N1 72.98(6) . 2_655 ?
N1 K1 N3 54.33(5) 2_655 2_655 ?
N1 K1 N3 122.99(5) . 2_655 ?
N1 K1 O1 139.51(17) 2_655 . ?
N1 K1 O1 146.6(2) . . ?
O1 K1 N3 89.9(2) . 2_655 ?
P1 N1 K1 96.39(8) . . ?
P1 N1 Dy1 167.66(11) . . ?
Dy1 N1 K1 95.92(6) . . ?
C1 N2 C3 116.0(2) . . ?
C1 N2 P1 113.14(17) . . ?
C3 N2 P1 123.17(14) . . ?
C2 N3 C7 115.74(19) . . ?
C2 N3 K1 111.51(16) . . ?
C2 N3 P1 111.95(17) . . ?
C7 N3 K1 105.72(13) . . ?
C7 N3 P1 124.67(17) . . ?
P1 N3 K1 80.40(7) . . ?
C11 N4 P1 122.96(16) . . ?
C13 N4 C11 114.6(2) . . ?
C13 N4 P1 122.34(16) . . ?
P2 N5 Dy1 168.31(11) . . ?
C15 N6 C17 117.25(18) . . ?
C15 N6 P2 114.46(16) . . ?
C17 N6 P2 128.22(15) . . ?
C16 N7 C21 116.03(18) . . ?
C16 N7 P2 109.58(16) . . ?
C21 N7 P2 122.97(14) . . ?
C27 N8 P2 120.31(15) . . ?
C25 N8 C27 117.36(18) . . ?
C25 N8 P2 122.24(14) . . ?
N1 P1 N2 121.15(10) . . ?
N1 P1 N3 115.30(10) . . ?
N1 P1 N4 113.89(10) . . ?
N2 P1 N3 91.07(10) . . ?
N4 P1 N2 103.46(10) . . ?
N4 P1 N3 109.29(10) . . ?
N5 P2 N6 120.30(10) . . ?
N5 P2 N7 121.45(9) . . ?
N5 P2 N8 113.31(9) . . ?
N6 P2 N7 90.79(9) . . ?
N8 P2 N6 104.29(9) . . ?
N8 P2 N7 103.15(9) . . ?
N1 Dy1 K1 47.60(5) 2_655 . ?
N1 Dy1 K1 47.60(4) . . ?
N1 Dy1 N1 95.19(9) 2_655 . ?
N5 Dy1 K1 125.10(5) . . ?
N5 Dy1 K1 125.10(5) 2_655 . ?
N5 Dy1 N1 113.02(6) . 2_655 ?
N5 Dy1 N1 113.02(6) 2_655 . ?
N5 Dy1 N1 112.62(7) 2_655 2_655 ?
N5 Dy1 N1 112.62(7) . . ?
N5 Dy1 N5 109.79(9) . 2_655 ?
C17 C18 H18A 109.5 . . ?
C17 C18 H18B 109.5 . . ?
C17 C18 H18C 109.5 . . ?
H18A C18 H18B 109.5 . . ?
H18A C18 H18C 109.5 . . ?
H18B C18 H18C 109.5 . . ?
C17 C20 H20A 109.5 . . ?
C17 C20 H20B 109.5 . . ?
C17 C20 H20C 109.5 . . ?
H20A C20 H20B 109.5 . . ?
H20A C20 H20C 109.5 . . ?
H20B C20 H20C 109.5 . . ?
C26 C25 H25A 108.8 . . ?
C26 C25 H25B 108.8 . . ?
N8 C25 C26 113.8(2) . . ?
N8 C25 H25A 108.8 . . ?
N8 C25 H25B 108.8 . . ?
H25A C25 H25B 107.7 . . ?
H30A C30 H30B 109.5 . . ?
H30A C30 H30C 109.5 . . ?
H30B C30 H30C 109.5 . . ?
C29 C30 H30A 109.5 . . ?
C29 C30 H30B 109.5 . . ?
C29 C30 H30C 109.5 . . ?
C30 C29 H29A 109.8 . . ?
C30 C29 H29B 109.8 . . ?
H29A C29 H29B 108.3 . . ?
O1 C29 C30 109.2(7) . . ?
O1 C29 H29A 109.8 . . ?
O1 C29 H29B 109.8 . . ?
H31A C31 H31B 108.1 . . ?
C32 C31 H31A 109.6 . . ?
C32 C31 H31B 109.6 . . ?
O1 C31 H31A 109.6 . . ?
O1 C31 H31B 109.6 . . ?
O1 C31 C32 110.2(7) . . ?
C31 C32 H32A 109.5 . . ?
C31 C32 H32B 109.5 . . ?
C31 C32 H32C 109.5 . . ?
H32A C32 H32B 109.5 . . ?
H32A C32 H32C 109.5 . . ?
H32B C32 H32C 109.5 . . ?
C29 O1 K1 111.2(4) . . ?
C31 O1 K1 132.8(5) . . ?
C31 O1 C29 111.1(5) . . ?

loop_
_geom_bond_atom_site_label_1
_geom_bond_atom_site_label_2
_geom_bond_distance
_geom_bond_site_symmetry_2
_geom_bond_publ_flag
C1 H1A 0.93(3) . ?
C1 H1B 0.93(3) . ?
C1 C2 1.504(4) . ?
C1 N2 1.450(3) . ?
C2 H2A 1.05(2) . ?
C2 H2B 1.05(2) . ?
C2 N3 1.446(3) . ?
C3 C4 1.532(4) . ?
C3 C5 1.519(3) . ?
C3 C6 1.542(4) . ?
C3 N2 1.480(3) . ?
C4 H4A 0.97(2) . ?
C4 H4B 0.97(2) . ?
C4 H4C 0.97(2) . ?
C5 H5A 0.9426(19) . ?
C5 H5B 0.9426(19) . ?
C5 H5C 0.9426(19) . ?
C6 H6A 0.9426(19) . ?
C6 H6B 0.9426(19) . ?
C6 H6C 0.9426(19) . ?
C7 C8 1.524(4) . ?
C7 C9 1.519(4) . ?
C7 C10 1.550(4) . ?
C7 N3 1.481(3) . ?
C8 H8A 1.05(3) . ?
C8 H8B 1.05(3) . ?
C8 H8C 1.05(3) . ?
C9 H9A 0.96(2) . ?
C9 H9B 0.96(2) . ?
C9 H9C 0.96(2) . ?
C10 H10A 0.95(3) . ?
C10 H10B 0.95(3) . ?
C10 H10C 0.95(3) . ?
C11 H11A 0.90(2) . ?
C11 H11B 0.90(2) . ?
C11 C12 1.520(4) . ?
C11 N4 1.460(3) . ?
C12 H12A 0.98(2) . ?
C12 H12B 0.98(2) . ?
C12 H12C 0.98(2) . ?
C13 H13A 0.99(3) . ?
C13 H13B 0.99(3) . ?
C13 C14 1.542(6) . ?
C13 N4 1.455(3) . ?
C14 H14A 0.9800 . ?
C14 H14B 0.9800 . ?
C14 H14C 0.9800 . ?
C15 H15A 1.00(2) . ?
C15 H15B 1.00(2) . ?
C15 C16 1.518(4) . ?
C15 N6 1.447(3) . ?
C16 H16A 0.94(3) . ?
C16 H16B 0.94(3) . ?
C16 N7 1.462(3) . ?
C17 C19 1.544(4) . ?
C17 N6 1.469(3) . ?
C17 C18 1.526(4) . ?
C17 C20 1.519(4) . ?
C19 H19A 0.9800 . ?
C19 H19B 0.9800 . ?
C19 H19C 0.9800 . ?
C21 C22 1.525(4) . ?
C21 C23 1.546(4) . ?
C21 C24 1.540(4) . ?
C21 N7 1.480(3) . ?
C22 H22A 0.9426(19) . ?
C22 H22B 0.9426(19) . ?
C22 H22C 0.9426(19) . ?
C23 H23A 0.9426(19) . ?
C23 H23B 0.9426(19) . ?
C23 H23C 0.9426(19) . ?
C24 H24A 0.9426(19) . ?
C24 H24B 0.9426(19) . ?
C24 H24C 0.9426(19) . ?
C26 H26A 0.90(2) . ?
C26 H26B 0.90(2) . ?
C26 H26C 0.90(2) . ?
C26 C25 1.525(3) . ?
C27 H27A 1.00(2) . ?
C27 H27B 1.00(2) . ?
C27 C28 1.532(4) . ?
C27 N8 1.464(3) . ?
C28 H28A 0.9800 . ?
C28 H28B 0.9800 . ?
C28 H28C 0.9800 . ?
K1 N1 2.8060(19) . ?
K1 N1 2.8060(19) 2_655 ?
K1 N3 3.162(2) 2_655 ?
K1 O1 2.907(5) . ?
N1 P1 1.5236(16) . ?
N1 Dy1 2.2597(15) . ?
N2 P1 1.7079(19) . ?
N3 P1 1.7212(18) . ?
N4 P1 1.6784(19) . ?
N5 P2 1.5259(16) . ?
N5 Dy1 2.2215(15) . ?
N6 P2 1.6921(18) . ?
N7 P2 1.7125(17) . ?
N8 P2 1.6840(17) . ?
N8 C25 1.446(3) . ?
C18 H18A 0.9426(19) . ?
C18 H18B 0.9426(19) . ?
C18 H18C 0.9426(19) . ?
C20 H20A 0.9426(19) . ?
C20 H20B 0.9426(19) . ?
C20 H20C 0.9426(19) . ?
C25 H25A 0.97(3) . ?
C25 H25B 0.97(3) . ?
C30 H30A 0.9800 . ?
C30 H30B 0.9800 . ?
C30 H30C 0.9800 . ?
C30 C29 1.519(2) . ?
C29 H29A 0.9900 . ?
C29 H29B 0.9900 . ?
C29 O1 1.442(8) . ?
C31 H31A 0.9900 . ?
C31 H31B 0.9900 . ?
C31 C32 1.492(8) . ?
C31 O1 1.436(7) . ?
C32 H32A 0.9800 . ?
C32 H32B 0.9800 . ?
C32 H32C 0.9800 . ?

loop_
_geom_torsion_atom_site_label_1
_geom_torsion_atom_site_label_2
_geom_torsion_atom_site_label_3
_geom_torsion_atom_site_label_4
_geom_torsion
_geom_torsion_site_symmetry_1
_geom_torsion_site_symmetry_2
_geom_torsion_site_symmetry_3
_geom_torsion_site_symmetry_4
_geom_torsion_publ_flag
C1 C2 N3 C7 -175.5(2) . . . . ?
C1 C2 N3 K1 -54.6(2) . . . . ?
C1 C2 N3 P1 33.4(3) . . . . ?
C1 N2 P1 N1 116.0(2) . . . . ?
C1 N2 P1 N3 -4.7(2) . . . . ?
C1 N2 P1 N4 -114.8(2) . . . . ?
C2 C1 N2 C3 174.7(2) . . . . ?
C2 C1 N2 P1 24.2(3) . . . . ?
C2 N3 P1 N1 -143.10(18) . . . . ?
C2 N3 P1 N2 -17.57(19) . . . . ?
C2 N3 P1 N4 87.10(19) . . . . ?
C3 N2 P1 N1 -32.2(2) . . . . ?
C3 N2 P1 N3 -152.9(2) . . . . ?
C3 N2 P1 N4 97.0(2) . . . . ?
C4 C3 N2 C1 54.6(3) . . . . ?
C4 C3 N2 P1 -158.1(2) . . . . ?
C5 C3 N2 C1 174.2(2) . . . . ?
C5 C3 N2 P1 -38.5(3) . . . . ?
C6 C3 N2 C1 -65.5(3) . . . . ?
C6 C3 N2 P1 81.9(3) . . . . ?
C7 N3 P1 N1 68.9(2) . . . . ?
C7 N3 P1 N2 -165.59(19) . . . . ?
C7 N3 P1 N4 -60.9(2) . . . . ?
C8 C7 N3 C2 -173.8(3) . . . . ?
C8 C7 N3 K1 62.3(3) . . . . ?
C8 C7 N3 P1 -26.8(3) . . . . ?
C9 C7 N3 C2 -49.0(3) . . . . ?
C9 C7 N3 K1 -172.9(2) . . . . ?
C9 C7 N3 P1 98.0(3) . . . . ?
C10 C7 N3 C2 70.7(3) . . . . ?
C10 C7 N3 K1 -53.3(2) . . . . ?
C10 C7 N3 P1 -142.4(2) . . . . ?
C11 N4 P1 N1 171.0(2) . . . . ?
C11 N4 P1 N2 37.5(2) . . . . ?
C11 N4 P1 N3 -58.5(2) . . . . ?
C12 C11 N4 C13 60.0(4) . . . . ?
C12 C11 N4 P1 -123.2(3) . . . . ?
C13 N4 P1 N1 -12.5(3) . . . . ?
C13 N4 P1 N2 -145.9(3) . . . . ?
C13 N4 P1 N3 118.1(3) . . . . ?
C14 C13 N4 C11 51.3(4) . . . . ?
C14 C13 N4 P1 -125.6(3) . . . . ?
C15 C16 N7 C21 174.40(19) . . . . ?
C15 C16 N7 P2 -40.9(2) . . . . ?
C15 N6 P2 N5 122.30(18) . . . . ?
C15 N6 P2 N7 -5.47(18) . . . . ?
C15 N6 P2 N8 -109.26(18) . . . . ?
C16 C15 N6 C17 165.9(2) . . . . ?
C16 C15 N6 P2 -17.0(3) . . . . ?
C16 N7 P2 N5 -99.14(17) . . . . ?
C16 N7 P2 N6 27.72(16) . . . . ?
C16 N7 P2 N8 132.59(15) . . . . ?
C17 N6 P2 N5 -60.9(2) . . . . ?
C17 N6 P2 N7 171.3(2) . . . . ?
C17 N6 P2 N8 67.5(2) . . . . ?
C19 C17 N6 C15 45.2(3) . . . . ?
C19 C17 N6 P2 -131.6(2) . . . . ?
C21 N7 P2 N5 42.7(2) . . . . ?
C21 N7 P2 N6 169.52(19) . . . . ?
C21 N7 P2 N8 -85.61(19) . . . . ?
C22 C21 N7 C16 175.2(2) . . . . ?
C22 C21 N7 P2 35.6(3) . . . . ?
C23 C21 N7 C16 -66.6(3) . . . . ?
C23 C21 N7 P2 153.81(19) . . . . ?
C24 C21 N7 C16 54.7(3) . . . . ?
C24 C21 N7 P2 -84.9(2) . . . . ?
C27 N8 P2 N5 174.91(16) . . . . ?
C27 N8 P2 N6 42.33(19) . . . . ?
C27 N8 P2 N7 -51.92(18) . . . . ?
C27 N8 C25 C26 -51.5(3) . . . . ?
C28 C27 N8 P2 117.7(2) . . . . ?
C28 C27 N8 C25 -58.8(3) . . . . ?
K1 N1 P1 N2 -69.75(11) . . . . ?
K1 N1 P1 N3 38.30(12) . . . . ?
K1 N1 P1 N4 165.82(8) . . . . ?
K1 N3 P1 N1 -33.66(10) . . . . ?
K1 N3 P1 N2 91.87(8) . . . . ?
K1 N3 P1 N4 -163.46(7) . . . . ?
N2 C1 C2 N3 -35.1(3) . . . . ?
N6 C15 C16 N7 35.2(3) . . . . ?
P2 N8 C25 C26 132.0(2) . . . . ?
Dy1 N1 P1 N2 114.6(5) . . . . ?
Dy1 N1 P1 N3 -137.3(5) . . . . ?
Dy1 N1 P1 N4 -9.8(6) . . . . ?
Dy1 N5 P2 N6 -83.9(6) . . . . ?
Dy1 N5 P2 N7 28.2(6) . . . . ?
Dy1 N5 P2 N8 151.9(5) . . . . ?
C18 C17 N6 C15 -74.1(3) . . . . ?
C18 C17 N6 P2 109.2(2) . . . . ?
C20 C17 N6 C15 165.2(2) . . . . ?
C20 C17 N6 P2 -11.6(3) . . . . ?
C25 N8 P2 N5 -8.7(2) . . . . ?
C25 N8 P2 N6 -141.31(18) . . . . ?
C25 N8 P2 N7 124.44(18) . . . . ?
C30 C29 O1 K1 -120.2(7) . . . . ?
C30 C29 O1 C31 81.2(11) . . . . ?
C32 C31 O1 K1 37.3(16) . . . . ?
C32 C31 O1 C29 -170.4(11) . . . . ?

loop_
_smtbx_masks_void_nr
_smtbx_masks_void_average_x
_smtbx_masks_void_average_y
_smtbx_masks_void_average_z
_smtbx_masks_void_volume
_smtbx_masks_void_count_electrons
_smtbx_masks_void_content
1 -0.698 -0.105 -0.865 3231.7 95.4 ?
2 0.093 0.176 0.217 0.0 0.0 ?
3 0.093 0.824 0.717 0.0 0.0 ?
4 0.107 0.444 0.433 0.0 0.0 ?
5 0.107 0.556 0.933 0.0 0.0 ?
6 0.247 0.028 0.311 0.0 0.0 ?
7 0.247 0.046 0.317 0.0 0.0 ?
8 0.247 0.954 0.817 0.0 0.0 ?
9 0.247 0.972 0.811 0.0 0.0 ?
10 0.253 0.454 0.683 0.0 0.0 ?
11 0.253 0.472 0.689 0.0 0.0 ?
12 0.253 0.528 0.189 0.0 0.0 ?
13 0.253 0.546 0.183 0.0 0.0 ?
14 0.393 0.056 0.567 0.0 0.0 ?
15 0.393 0.944 0.067 0.0 0.0 ?
16 0.407 0.324 0.783 0.0 0.0 ?
17 0.407 0.676 0.283 0.0 0.0 ?
18 0.593 0.324 0.717 0.0 0.0 ?
19 0.593 0.676 0.217 0.0 0.0 ?
20 0.607 0.056 0.933 0.0 0.0 ?
21 0.607 0.944 0.433 0.0 0.0 ?
22 0.747 0.454 0.817 0.0 0.0 ?
23 0.747 0.472 0.811 0.0 0.0 ?
24 0.747 0.528 0.311 0.0 0.0 ?
25 0.747 0.546 0.317 0.0 0.0 ?
26 0.753 0.028 0.189 0.0 0.0 ?
27 0.753 0.046 0.183 0.0 0.0 ?
28 0.753 0.954 0.683 0.0 0.0 ?
29 0.753 0.972 0.689 0.0 0.0 ?
30 0.893 0.444 0.067 0.0 0.0 ?
31 0.893 0.556 0.567 0.0 0.0 ?
32 0.907 0.176 0.283 0.0 0.0 ?
33 0.907 0.824 0.783 0.0 0.0 ?
